data_7004818
loop_
_publ_author_name
'Iremonger, Simon S.'
'Southon, Peter D.'
'Kepert, Cameron J.'

_publ_section_title
;
 A nanoporous chiral metal--organic framework material that exhibits
 reversible guest adsorption
;
_journal_issue 44
_journal_name_full 'Dalton Transactions'
_journal_page_first 6103
_journal_page_last 6105
_journal_paper_doi 10.1039/B816359f
_journal_year 2008
_chemical_absolute_configuration syn/ad
_chemical_formula_sum 'C60 H78 Ag4 N28 O24'
_chemical_formula_weight 2006.93
_chemical_name_systematic
;
?
;
_space_group_IT_number 169
_symmetry_cell_setting hexagonal
_symmetry_Int_Tables_number 169
_symmetry_space_group_name_Hall 'P 61'
_symmetry_space_group_name_H-M 'P 61'
_atom_sites_solution_hydrogens geom
_atom_sites_solution_primary direct
_atom_sites_solution_secondary difmap
_audit_creation_method SHELXL-97
_cell_angle_alpha 90.00
_cell_angle_beta 90.00
_cell_angle_gamma 120.00
_cell_formula_units_Z 6
_cell_length_a 22.6827(19)
_cell_length_b 22.6827(19)
_cell_length_c 34.369(6)
_cell_measurement_reflns_used 4431
_cell_measurement_temperature 150(2)
_cell_measurement_theta_max 15.631
_cell_measurement_theta_min 2.157
_cell_volume 15314(3)
_computing_cell_refinement 'SMART (BrukerAXS, 1997)'
_computing_data_collection 'SMART (BrukerAXS, 1997)'
_computing_data_reduction 'SAINT+ (BrukerAXS, 1997)'
_computing_molecular_graphics 'Ortep3, WebLab Viewer 3.7, OLEX, Mercury 1.4.2'
_computing_publication_material XCIF
_computing_structure_refinement 'SHELXL-97 (Sheldrick, 1997)'
_computing_structure_solution 'SHELXS-97 (Sheldrick, 1990)'
_diffrn_ambient_temperature 150(2)
_diffrn_measured_fraction_theta_full 0.999
_diffrn_measured_fraction_theta_max 0.999
_diffrn_measurement_device_type 'Bruker SMART 1000 CCD'
_diffrn_measurement_method \w
_diffrn_radiation_monochromator graphite
_diffrn_radiation_probe x-ray
_diffrn_radiation_type MoK\a
_diffrn_radiation_wavelength 0.71073
_diffrn_reflns_av_R_equivalents 0.0409
_diffrn_reflns_av_sigmaI/netI 0.0298
_diffrn_reflns_limit_h_max 0
_diffrn_reflns_limit_h_min -15
_diffrn_reflns_limit_k_max 18
_diffrn_reflns_limit_k_min 0
_diffrn_reflns_limit_l_max 27
_diffrn_reflns_limit_l_min -27
_diffrn_reflns_number 151921
_diffrn_reflns_theta_full 16.52
_diffrn_reflns_theta_max 16.52
_diffrn_reflns_theta_min 1.57
_diffrn_source 'fine-focus sealed tube'
_diffrn_standards_decay_% 0.00
_diffrn_standards_number 0
_exptl_absorpt_coefficient_mu 0.807
_exptl_absorpt_correction_T_max 1.000000
_exptl_absorpt_correction_T_min 0.741680
_exptl_absorpt_correction_type empirical
_exptl_absorpt_process_details 'SADABS, Bruker 1995'
_exptl_crystal_colour colourless
_exptl_crystal_density_diffrn 1.093
_exptl_crystal_density_method 'not measured'
_exptl_crystal_description 'hexagonal rod'
_exptl_crystal_F_000 4872
_exptl_crystal_size_max 0.55
_exptl_crystal_size_mid 0.09
_exptl_crystal_size_min 0.09
_refine_diff_density_max 1.054
_refine_diff_density_min -0.596
_refine_diff_density_rms 0.182
_refine_ls_abs_structure_details 'Flack H D (1983), Acta Cryst. A39, 876-881'
_refine_ls_abs_structure_Flack 0.11(14)
_refine_ls_extinction_method none
_refine_ls_goodness_of_fit_ref 1.739
_refine_ls_hydrogen_treatment constr
_refine_ls_matrix_type full
_refine_ls_number_parameters 389
_refine_ls_number_reflns 5453
_refine_ls_number_restraints 655
_refine_ls_restrained_S_all 1.671
_refine_ls_R_factor_all 0.1548
_refine_ls_R_factor_gt 0.1339
_refine_ls_shift/su_max 0.000
_refine_ls_shift/su_mean 0.000
_refine_ls_structure_factor_coef Fsqd
_refine_ls_weighting_details 'calc w=1/[\s^2^(Fo^2^)+(0.2000P)^2^+0.0000P] where P=(Fo^2^+2Fc^2^)/3'
_refine_ls_weighting_scheme calc
_refine_ls_wR_factor_gt 0.3628
_refine_ls_wR_factor_ref 0.3922
_reflns_number_gt 4380
_reflns_number_total 5453
_reflns_threshold_expression >2sigma(I)
_cod_data_source_file B816359f.txt
_cod_data_source_block 1
_cod_original_formula_sum 'C60 H78 N28 O24 Ag4'
_cod_database_code 7004818

loop_
_symmetry_equiv_pos_as_xyz
'x, y, z'
'-y, x-y, z+1/3'
'-x+y, -x, z+2/3'
'-x, -y, z+1/2'
'y, -x+y, z+5/6'
'x-y, x, z+1/6'

loop_
_atom_site_label
_atom_site_type_symbol
_atom_site_fract_x
_atom_site_fract_y
_atom_site_fract_z
_atom_site_U_iso_or_equiv
_atom_site_adp_type
_atom_site_occupancy
_atom_site_symmetry_multiplicity
_atom_site_calc_flag
_atom_site_refinement_flags
_atom_site_disorder_assembly
_atom_site_disorder_group
Ag1 Ag 0.62924(14) 0.62934(14) 0.9699(5) 0.1417(12) Uani 1 1 d . A .
Ag2 Ag 0.43161(15) 0.43119(15) 0.9702(5) 0.1575(14) Uani 1 1 d . A .
Ag3 Ag 0.45750(15) 0.59425(16) 0.9699(5) 0.1714(16) Uani 1 1 d . . .
Ag4 Ag 0.59423(16) 0.45789(16) 0.9702(5) 0.1726(16) Uani 1 1 d . . .
N10 N 0.5154(11) 0.4938(11) 0.9206(7) 0.128(9) Uiso 1 1 d D . .
N11 N 0.5476(12) 0.5630(13) 0.9215(8) 0.186(14) Uiso 1 1 d D . .
C10 C 0.5554(19) 0.5884(12) 0.8850(10) 0.35(4) Uiso 1 1 d DU . .
N12 N 0.5269(11) 0.5305(11) 0.8614(8) 0.167(12) Uiso 1 1 d D . .
C13 C 0.5034(15) 0.4716(11) 0.8835(9) 0.185(17) Uiso 1 1 d D . .
N20 N 0.5363(12) 0.6837(10) 0.9954(9) 0.173(12) Uiso 1 1 d D A .
N21 N 0.6033(13) 0.7053(12) 0.9888(9) 0.190(14) Uiso 1 1 d D . .
C20 C 0.6419(12) 0.7723(15) 0.9971(11) 0.30(3) Uiso 1 1 d DU A .
N22 N 0.5947(11) 0.7918(12) 1.0078(7) 0.180(13) Uiso 1 1 d D . .
C23 C 0.5287(12) 0.7360(14) 1.0074(10) 0.192(18) Uiso 1 1 d DU A .
N30 N 0.6870(10) 0.5346(11) 0.9468(8) 0.146(10) Uiso 1 1 d D A .
N31 N 0.7056(11) 0.6015(12) 0.9512(8) 0.167(12) Uiso 1 1 d D . .
C30 C 0.7716(13) 0.6414(11) 0.9414(10) 0.21(2) Uiso 1 1 d D A .
N32 N 0.7938(12) 0.5956(11) 0.9325(7) 0.216(16) Uiso 1 1 d D . .
C33 C 0.7402(14) 0.5286(11) 0.9345(10) 0.182(17) Uiso 1 1 d DU A .
N40 N 0.4934(11) 0.5112(11) 1.0196(7) 0.132(9) Uiso 1 1 d D A .
N41 N 0.5622(12) 0.5393(11) 1.0177(7) 0.146(10) Uiso 1 1 d D . .
C40 C 0.5890(12) 0.5482(16) 1.0538(9) 0.22(2) Uiso 1 1 d D A .
N42 N 0.5328(10) 0.5263(10) 1.0784(8) 0.190(15) Uiso 1 1 d D . .
C43 C 0.4726(10) 0.4996(14) 1.0570(9) 0.175(16) Uiso 1 1 d D A .
N50 N 0.3664(11) 0.5121(14) 0.9523(9) 0.206(15) Uiso 1 1 d D A .
N51 N 0.3544(12) 0.4475(15) 0.9466(9) 0.187(13) Uiso 1 1 d D . .
C50 C 0.2898(14) 0.4072(12) 0.9343(10) 0.190(18) Uiso 1 1 d D A .
N52 N 0.2632(11) 0.4507(12) 0.9314(8) 0.175(13) Uiso 1 1 d D . .
C53 C 0.3108(15) 0.5166(13) 0.9431(11) 0.23(2) Uiso 1 1 d DU A .
N60 N 0.4458(15) 0.3477(13) 0.9875(10) 0.230(18) Uiso 1 1 d D . .
N61 N 0.5114(13) 0.3606(12) 0.9873(10) 0.197(14) Uiso 1 1 d D A .
C60 C 0.5136(12) 0.3044(15) 0.9979(11) 0.25(2) Uiso 1 1 d DU . .
N62 N 0.4459(11) 0.2565(11) 1.0060(8) 0.174(13) Uiso 1 1 d D A .
C63 C 0.4031(13) 0.2830(15) 0.9991(11) 0.22(2) Uiso 1 1 d D A .
N13 N 0.524(2) 0.5317(17) 0.8200(9) 0.28(3) Uiso 1 1 d D . .
C16 C 0.5037(14) 0.4794(15) 0.8037(4) 0.30(3) Uiso 1 1 d D . .
N43 N 0.5368(15) 0.5280(17) 1.1205(9) 0.221(18) Uiso 1 1 d D A .
C46 C 0.4838(13) 0.4984(17) 1.1362(4) 0.180(15) Uiso 1 1 d D . .
C17 C 0.5074(10) 0.4856(11) 0.7603(3) 0.183(17) Uiso 1 1 d GD . .
C18 C 0.5381(14) 0.4563(14) 0.7389(4) 0.25(3) Uiso 1 1 d GD . .
H18 H 0.5560 0.4324 0.7516 0.302 Uiso 1 1 calc R . .
C49 C 0.5422(15) 0.4626(15) 0.6986(4) 0.187(17) Uiso 1 1 d GD . .
H49 H 0.5627 0.4430 0.6843 0.224 Uiso 1 1 calc R . .
C47 C 0.5155(15) 0.4983(15) 0.6797(3) 0.23(2) Uiso 1 1 d GD . .
C48 C 0.4848(18) 0.5277(18) 0.7011(5) 0.29(3) Uiso 1 1 d GD . .
H48 H 0.4670 0.5515 0.6885 0.350 Uiso 1 1 calc R . .
C19 C 0.4808(16) 0.5213(16) 0.7414(5) 0.22(2) Uiso 1 1 d GD . .
H19 H 0.4602 0.5410 0.7557 0.259 Uiso 1 1 calc R . .
N23 N 0.6139(18) 0.8604(14) 1.0162(9) 0.198(14) Uiso 1 1 d D A .
C26 C 0.6173(15) 0.8714(10) 1.0493(8) 0.181(16) Uiso 1 1 d D . .
N53 N 0.1964(14) 0.431(2) 0.9178(11) 0.28(2) Uiso 1 1 d D A .
C56 C 0.1485(9) 0.408(2) 0.9377(10) 0.22(2) Uiso 1 1 d D . .
C27 C 0.6488(10) 0.9432(8) 1.0636(6) 0.191(18) Uiso 1 1 d GD A .
C28 C 0.6615(16) 0.9954(10) 1.0378(6) 0.25(3) Uiso 1 1 d GD . .
H28 H 0.6505 0.9858 1.0116 0.304 Uiso 1 1 calc R A .
C59 C 0.6906(17) 1.0621(9) 1.0511(7) 0.26(3) Uiso 1 1 d GD A .
H59 H 0.6992 1.0970 1.0338 0.311 Uiso 1 1 calc R . .
C57 C 0.7070(12) 1.0765(8) 1.0902(7) 0.148(13) Uiso 1 1 d GD . .
C58 C 0.6943(15) 1.0243(9) 1.1161(6) 0.25(3) Uiso 1 1 d GD A .
H58 H 0.7053 1.0339 1.1422 0.299 Uiso 1 1 calc R . .
C29 C 0.6651(15) 0.9576(8) 1.1028(6) 0.22(2) Uiso 1 1 d GD . .
H29 H 0.6566 0.9227 1.1200 0.258 Uiso 1 1 calc R A .
N33 N 0.8618(14) 0.6195(19) 0.9223(9) 0.219(16) Uiso 1 1 d D A .
C36 C 0.8703(10) 0.6260(19) 0.8890(8) 0.175(16) Uiso 1 1 d D . .
N63 N 0.4250(18) 0.1909(14) 1.0217(10) 0.214(16) Uiso 1 1 d D . .
C66 C 0.4066(16) 0.1460(11) 1.0000(9) 0.192(18) Uiso 1 1 d D A .
C37 C 0.2907(12) -0.0590(9) 1.0409(6) 0.189(17) Uiso 1 1 d GD . .
C38 C 0.2924(15) -0.0451(10) 1.0014(6) 0.21(2) Uiso 1 1 d GD . .
H38 H 0.2685 -0.0804 0.9839 0.258 Uiso 1 1 calc R . .
C69 C 0.3297(15) 0.0216(11) 0.9881(6) 0.27(3) Uiso 1 1 d GD A .
H69 H 0.3308 0.0309 0.9617 0.318 Uiso 1 1 calc R . .
C67 C 0.3653(11) 0.0743(9) 1.0144(7) 0.188(17) Uiso 1 1 d GD . .
C68 C 0.3636(13) 0.0604(10) 1.0539(7) 0.198(18) Uiso 1 1 d GD A .
H68 H 0.3875 0.0957 1.0714 0.238 Uiso 1 1 calc R . .
C39 C 0.3263(14) -0.0063(10) 1.0671(6) 0.21(2) Uiso 1 1 d GD . .
H39 H 0.3252 -0.0156 1.0936 0.250 Uiso 1 1 calc R A .
C11 C 0.588(2) 0.6614(13) 0.8709(13) 0.34(4) Uiso 1 1 d DU . .
H11 H 0.5585 0.6505 0.8482 0.409 Uiso 1 1 calc . . .
O10 O 0.570(4) 0.702(2) 0.886(2) 0.46(4) Uiso 1 1 d D . .
C12 C 0.650(4) 0.684(3) 0.848(3) 0.38(5) Uiso 1 1 d DU . .
C14 C 0.466(2) 0.3989(13) 0.8676(11) 0.25(3) Uiso 1 1 d D . .
H14 H 0.4767 0.3968 0.8403 0.305 Uiso 1 1 calc . . .
O11 O 0.488(3) 0.362(2) 0.893(2) 0.42(4) Uiso 1 1 d D . .
C15 C 0.390(2) 0.368(3) 0.874(3) 0.40(5) Uiso 1 1 d D . .
C21 C 0.7183(12) 0.820(2) 0.9929(13) 0.31(3) Uiso 1 1 d DU . .
H21 H 0.7339 0.8572 1.0118 0.369 Uiso 1 1 calc . . .
O20 O 0.751(2) 0.781(3) 1.0001(17) 0.35(3) Uiso 1 1 d D A .
C22 C 0.735(3) 0.849(3) 0.9513(15) 0.27(3) Uiso 1 1 d DU A .
C24 C 0.4645(15) 0.738(2) 1.0184(12) 0.27(3) Uiso 1 1 d DU . .
H24 H 0.4258 0.6914 1.0164 0.320 Uiso 1 1 calc . . .
O21 O 0.468(2) 0.760(2) 1.0574(11) 0.275(18) Uiso 1 1 d D A .
C25 C 0.453(3) 0.781(4) 0.9900(14) 0.30(4) Uiso 1 1 d DU A .
C31 C 0.8179(17) 0.7184(12) 0.9450(13) 0.25(3) Uiso 1 1 d D . .
H31 H 0.8555 0.7325 0.9265 0.301 Uiso 1 1 calc . . .
O30 O 0.785(3) 0.752(2) 0.9360(18) 0.37(3) Uiso 1 1 d D A .
C32 C 0.848(3) 0.733(2) 0.9864(14) 0.25(3) Uiso 1 1 d D A .
C34 C 0.746(2) 0.4653(15) 0.9283(13) 0.28(3) Uiso 1 1 d DU . .
H34 H 0.7921 0.4777 0.9372 0.337 Uiso 1 1 calc . . .
O31 O 0.699(2) 0.4155(16) 0.9578(12) 0.273(18) Uiso 1 1 d D A .
C35 C 0.742(3) 0.441(2) 0.8908(13) 0.27(3) Uiso 1 1 d DU A .
C41 C 0.6627(13) 0.579(2) 1.0669(13) 0.40(6) Uiso 1 1 d D . .
H41 H 0.6590 0.5774 1.0954 0.484 Uiso 1 1 calc . . .
O40 O 0.692(3) 0.540(4) 1.059(5) 0.88(13) Uiso 1 1 d D A .
C42 C 0.703(3) 0.653(3) 1.059(3) 0.37(5) Uiso 1 1 d D A .
C44 C 0.4019(13) 0.474(2) 1.0743(11) 0.25(3) Uiso 1 1 d D . .
H44 H 0.3692 0.4263 1.0685 0.303 Uiso 1 1 calc . . .
O41 O 0.418(2) 0.490(3) 1.1182(10) 0.32(2) Uiso 1 1 d D A .
C45 C 0.379(3) 0.524(3) 1.0616(16) 0.27(3) Uiso 1 1 d D A .
C51 C 0.254(2) 0.3327(14) 0.9217(14) 0.32(4) Uiso 1 1 d D . .
H51 H 0.2913 0.3232 0.9226 0.382 Uiso 1 1 calc . . .
O50 O 0.211(3) 0.288(2) 0.9459(16) 0.41(3) Uiso 1 1 d D A .
C52 C 0.241(3) 0.329(2) 0.8791(13) 0.26(3) Uiso 1 1 d D A .
C54 C 0.300(2) 0.5774(16) 0.9440(14) 0.33(4) Uiso 1 1 d DU . .
O51A O 0.259(3) 0.573(3) 0.9787(16) 0.29(3) Uiso 0.78(7) 1 d PD A 1
C55A C 0.372(3) 0.642(2) 0.953(4) 0.66(8) Uiso 0.78(7) 1 d PDU A 1
O51B O 0.367(7) 0.637(3) 0.951(9) 0.66(8) Uiso 0.22(7) 1 d PD A 2
C55B C 0.278(16) 0.588(10) 0.904(3) 0.29(3) Uiso 0.22(7) 1 d PDU A 2
C61 C 0.5743(15) 0.294(2) 1.0031(13) 0.24(2) Uiso 1 1 d DU A .
H61 H 0.6105 0.3416 1.0041 0.291 Uiso 1 1 calc . . .
O60 O 0.578(2) 0.275(3) 1.0421(12) 0.29(2) Uiso 1 1 d D . .
C62 C 0.599(3) 0.272(4) 0.9733(15) 0.32(3) Uiso 1 1 d DU . .
C64 C 0.3260(13) 0.244(2) 1.0030(15) 0.27(3) Uiso 1 1 d D . .
O61 O 0.296(2) 0.282(3) 1.006(2) 0.39(3) Uiso 1 1 d D A .
C65 C 0.296(3) 0.176(2) 1.015(3) 0.41(6) Uiso 1 1 d D A .

loop_
_atom_site_aniso_label
_atom_site_aniso_U_11
_atom_site_aniso_U_22
_atom_site_aniso_U_33
_atom_site_aniso_U_23
_atom_site_aniso_U_13
_atom_site_aniso_U_12
Ag1 0.135(2) 0.139(2) 0.1072(18) -0.014(2) 0.013(2) 0.0363(17)
Ag2 0.147(3) 0.147(3) 0.126(2) 0.013(2) -0.018(2) 0.034(2)
Ag3 0.137(2) 0.152(2) 0.140(2) -0.032(2) -0.020(2) 0.008(2)
Ag4 0.141(2) 0.148(3) 0.152(3) 0.014(2) 0.033(2) 0.014(2)

loop_
_atom_type_symbol
_atom_type_description
_atom_type_scat_dispersion_real
_atom_type_scat_dispersion_imag
_atom_type_scat_source
C C 0.0033 0.0016 'International Tables Vol C Tables 4.2.6.8 and 6.1.1.4'
H H 0.0000 0.0000 'International Tables Vol C Tables 4.2.6.8 and 6.1.1.4'
N N 0.0061 0.0033 'International Tables Vol C Tables 4.2.6.8 and 6.1.1.4'
O O 0.0106 0.0060 'International Tables Vol C Tables 4.2.6.8 and 6.1.1.4'
Ag Ag -0.8971 1.1015 'International Tables Vol C Tables 4.2.6.8 and 6.1.1.4'

loop_
_geom_angle_atom_site_label_1
_geom_angle_atom_site_label_2
_geom_angle_atom_site_label_3
_geom_angle
_geom_angle_site_symmetry_1
_geom_angle_site_symmetry_3
_geom_angle_publ_flag
N21 Ag1 N31 150.6(9) . . ?
N21 Ag1 N11 106.0(9) . . ?
N31 Ag1 N11 95.1(8) . . ?
N21 Ag1 N41 99.0(9) . . ?
N31 Ag1 N41 101.8(8) . . ?
N11 Ag1 N41 88.8(9) . . ?
N51 Ag2 N60 139.1(11) . . ?
N51 Ag2 N40 111.3(9) . . ?
N60 Ag2 N40 100.6(10) . . ?
N51 Ag2 N10 95.9(9) . . ?
N60 Ag2 N10 107.0(9) . . ?
N40 Ag2 N10 93.8(7) . . ?
N50 Ag3 N20 167.0(12) . . ?
N50 Ag3 C55A 72.7(15) . . ?
N20 Ag3 C55A 98.0(16) . . ?
N30 Ag4 N61 162.5(11) . . ?
C13 N10 N11 110.2(9) . . ?
C13 N10 Ag2 119.7(15) . . ?
N11 N10 Ag2 118.2(11) . . ?
C10 N11 N10 110.5(9) . . ?
C10 N11 Ag1 118.8(16) . . ?
N10 N11 Ag1 122.9(14) . . ?
N11 C10 N12 103.8(12) . . ?
N11 C10 C11 130.5(14) . . ?
N12 C10 C11 125.7(15) . . ?
C13 N12 C10 111.0(16) . . ?
C13 N12 N13 124.4(17) . . ?
C10 N12 N13 124.5(18) . . ?
N10 C13 N12 104.4(12) . . ?
N10 C13 C14 129.8(14) . . ?
N12 C13 C14 125.4(14) . . ?
C23 N20 N21 110.2(9) . . ?
C23 N20 Ag3 123.7(16) . . ?
N21 N20 Ag3 122.3(13) . . ?
C20 N21 N20 110.5(9) . . ?
C20 N21 Ag1 132.2(16) . . ?
N20 N21 Ag1 117.3(13) . . ?
N21 C20 N22 104.0(12) . . ?
N21 C20 C21 130.3(14) . . ?
N22 C20 C21 125.6(15) . . ?
C20 N22 C23 110.9(16) . . ?
C20 N22 N23 122.4(18) . . ?
C23 N22 N23 126.6(18) . . ?
N20 C23 N22 104.4(12) . . ?
N20 C23 C24 130.1(14) . . ?
N22 C23 C24 125.5(14) . . ?
C33 N30 N31 110.7(9) . . ?
C33 N30 Ag4 127.6(15) . . ?
N31 N30 Ag4 120.2(12) . . ?
C30 N31 N30 109.9(9) . . ?
C30 N31 Ag1 130.2(14) . . ?
N30 N31 Ag1 119.9(12) . . ?
N31 C30 N32 104.4(12) . . ?
N31 C30 C31 130.2(14) . . ?
N32 C30 C31 124.8(14) . . ?
C33 N32 C30 111.0(16) . . ?
C33 N32 N33 128.7(18) . . ?
C30 N32 N33 120.3(18) . . ?
N30 C33 N32 104.0(12) . . ?
N30 C33 C34 130.3(14) . . ?
N32 C33 C34 125.3(15) . . ?
C43 N40 N41 110.1(9) . . ?
C43 N40 Ag2 121.3(14) . . ?
N41 N40 Ag2 115.1(11) . . ?
C40 N41 N40 110.5(9) . . ?
C40 N41 Ag1 116.3(15) . . ?
N40 N41 Ag1 120.5(12) . . ?
N41 C40 N42 103.9(12) . . ?
N41 C40 C41 130.4(14) . . ?
N42 C40 C41 125.6(15) . . ?
C43 N42 C40 111.0(16) . . ?
C43 N42 N43 124.8(17) . . ?
C40 N42 N43 124.1(17) . . ?
N40 C43 N42 104.2(12) . . ?
N40 C43 C44 130.0(14) . . ?
N42 C43 C44 125.1(14) . . ?
C53 N50 N51 110.7(9) . . ?
C53 N50 Ag3 123.4(18) . . ?
N51 N50 Ag3 125.8(16) . . ?
C50 N51 N50 109.9(9) . . ?
C50 N51 Ag2 135.4(17) . . ?
N50 N51 Ag2 113.1(15) . . ?
N51 C50 N52 104.4(12) . . ?
N51 C50 C51 129.7(14) . . ?
N52 C50 C51 125.6(14) . . ?
C50 N52 C53 111.2(16) . . ?
C50 N52 N53 124(2) . . ?
C53 N52 N53 124(2) . . ?
N50 C53 N52 103.8(12) . . ?
N50 C53 C54 130.2(14) . . ?
N52 C53 C54 126.1(15) . . ?
C63 N60 N61 110.3(9) . . ?
C63 N60 Ag2 133.9(17) . . ?
N61 N60 Ag2 115.8(15) . . ?
C60 N61 N60 110.3(9) . . ?
C60 N61 Ag4 128.1(16) . . ?
N60 N61 Ag4 121.5(14) . . ?
N61 C60 N62 104.0(12) . . ?
N61 C60 C61 130.1(14) . . ?
N62 C60 C61 125.8(14) . . ?
C63 N62 C60 111.3(16) . . ?
C63 N62 N63 125.1(18) . . ?
C60 N62 N63 123.5(18) . . ?
N60 C63 N62 104.0(12) . . ?
N60 C63 C64 130.2(14) . . ?
N62 C63 C64 125.7(14) . . ?
C16 N13 N12 117(3) . . ?
N13 C16 C17 114(2) . . ?
C46 N43 N42 114(3) . . ?
N43 C46 C47 117(7) . 4_665 ?
C18 C17 C19 120.0 . . ?
C18 C17 C16 120.0 . . ?
C19 C17 C16 120.0 . . ?
C17 C18 C49 120.0 . . ?
C47 C49 C18 120.0 . . ?
C48 C47 C49 120.0 . . ?
C48 C47 C46 119.95(7) . 4_664 ?
C49 C47 C46 119.95(7) . 4_664 ?
C19 C48 C47 120.0 . . ?
C48 C19 C17 120.0 . . ?
C26 N23 N22 113(2) . . ?
N23 C26 C27 120.1(19) . . ?
C56 N53 N52 124(3) . . ?
N53 C56 C57 125(9) . 5_454 ?
C28 C27 C29 120.0 . . ?
C28 C27 C26 120.0 . . ?
C29 C27 C26 120.0 . . ?
C59 C28 C27 120.0 . . ?
C28 C59 C57 120.0 . . ?
C58 C57 C59 120.0 . . ?
C58 C57 C56 119.98(6) . 6_665 ?
C59 C57 C56 119.99(5) . 6_665 ?
C57 C58 C29 120.0 . . ?
C58 C29 C27 120.0 . . ?
C36 N33 N32 112(2) . . ?
N33 C36 C37 117.4(18) . 5_664 ?
C66 N63 N62 118(2) . . ?
N63 C66 C67 120(2) . . ?
C38 C37 C39 120.0 . . ?
C38 C37 C36 119.82(14) . 6_545 ?
C39 C37 C36 119.82(13) . 6_545 ?
C37 C38 C69 120.0 . . ?
C67 C69 C38 120.0 . . ?
C68 C67 C69 120.0 . . ?
C68 C67 C66 119.99(6) . . ?
C69 C67 C66 120.0 . . ?
C67 C68 C39 120.0 . . ?
C68 C39 C37 120.0 . . ?
O10 C11 C12 124(3) . . ?
O10 C11 C10 119(3) . . ?
C12 C11 C10 115(3) . . ?
O11 C14 C15 107(3) . . ?
O11 C14 C13 104(2) . . ?
C15 C14 C13 110(3) . . ?
O20 C21 C20 108(2) . . ?
O20 C21 C22 109(3) . . ?
C20 C21 C22 110(2) . . ?
O21 C24 C25 113(3) . . ?
O21 C24 C23 111(2) . . ?
C25 C24 C23 110(2) . . ?
O30 C31 C30 112(3) . . ?
O30 C31 C32 114(3) . . ?
C30 C31 C32 107(2) . . ?
C35 C34 O31 117(3) . . ?
C35 C34 C33 118(3) . . ?
O31 C34 C33 104.0(19) . . ?
O40 C41 C42 118(4) . . ?
O40 C41 C40 114(3) . . ?
C42 C41 C40 113(3) . . ?
C43 C44 C45 107(2) . . ?
C43 C44 O41 102(2) . . ?
C45 C44 O41 104(3) . . ?
O50 C51 C52 123(3) . . ?
O50 C51 C50 118(3) . . ?
C52 C51 C50 109(2) . . ?
O51B C54 O51A 104(10) . . ?
O51B C54 C53 106(3) . . ?
O51A C54 C53 109(3) . . ?
O51B C54 C55B 106(4) . . ?
O51A C54 C55B 120(10) . . ?
C53 C54 C55B 110(3) . . ?
O51B C54 C55A 1(10) . . ?
O51A C54 C55A 104(3) . . ?
C53 C54 C55A 106(3) . . ?
C55B C54 C55A 107(10) . . ?
C54 C55A Ag3 107(3) . . ?
C62 C61 O60 120(3) . . ?
C62 C61 C60 122(3) . . ?
O60 C61 C60 111(2) . . ?
O61 C64 C65 124(3) . . ?
O61 C64 C63 117(3) . . ?
C65 C64 C63 116(3) . . ?

loop_
_geom_bond_atom_site_label_1
_geom_bond_atom_site_label_2
_geom_bond_distance
_geom_bond_site_symmetry_2
_geom_bond_publ_flag
Ag1 N21 2.18(2) . ?
Ag1 N31 2.21(2) . ?
Ag1 N11 2.38(2) . ?
Ag1 N41 2.46(2) . ?
Ag2 N51 2.12(2) . ?
Ag2 N60 2.16(2) . ?
Ag2 N40 2.37(2) . ?
Ag2 N10 2.42(2) . ?
Ag3 N50 2.06(2) . ?
Ag3 N20 2.11(2) . ?
Ag3 C55A 2.72(11) . ?
Ag4 N30 2.11(2) . ?
Ag4 N61 2.14(2) . ?
N10 C13 1.348(16) . ?
N10 N11 1.360(17) . ?
N11 C10 1.353(16) . ?
C10 N12 1.399(16) . ?
C10 C11 1.517(14) . ?
N12 C13 1.391(15) . ?
N12 N13 1.425(16) . ?
C13 C14 1.528(15) . ?
N20 C23 1.347(16) . ?
N20 N21 1.362(17) . ?
N21 C20 1.352(17) . ?
C20 N22 1.395(16) . ?
C20 C21 1.522(15) . ?
N22 C23 1.396(16) . ?
N22 N23 1.421(16) . ?
C23 C24 1.526(14) . ?
N30 C33 1.349(16) . ?
N30 N31 1.364(17) . ?
N31 C30 1.349(16) . ?
C30 N32 1.396(16) . ?
C30 C31 1.528(15) . ?
N32 C33 1.395(16) . ?
N32 N33 1.400(16) . ?
C33 C34 1.526(14) . ?
N40 C43 1.350(16) . ?
N40 N41 1.362(17) . ?
N41 C40 1.353(16) . ?
C40 N42 1.396(16) . ?
C40 C41 1.520(14) . ?
N42 C43 1.394(16) . ?
N42 N43 1.449(16) . ?
C43 C44 1.526(15) . ?
N50 C53 1.353(16) . ?
N50 N51 1.363(17) . ?
N51 C50 1.350(16) . ?
C50 N52 1.394(16) . ?
C50 C51 1.525(15) . ?
N52 C53 1.396(16) . ?
N52 N53 1.426(16) . ?
C53 C54 1.519(14) . ?
N60 C63 1.352(16) . ?
N60 N61 1.365(17) . ?
N61 C60 1.351(16) . ?
C60 N62 1.395(16) . ?
C60 C61 1.522(14) . ?
N62 C63 1.395(15) . ?
N62 N63 1.422(16) . ?
C63 C64 1.520(15) . ?
N13 C16 1.18(2) . ?
C16 C17 1.496(7) . ?
N43 C46 1.18(2) . ?
C46 C47 1.497(13) 4_665 ?
C17 C18 1.3900 . ?
C17 C19 1.3900 . ?
C18 C49 1.3900 . ?
C49 C47 1.3900 . ?
C47 C48 1.3900 . ?
C47 C46 1.497(7) 4_664 ?
C48 C19 1.3900 . ?
N23 C26 1.159(19) . ?
C26 C27 1.496(7) . ?
N53 C56 1.16(2) . ?
C56 C57 1.50(8) 5_454 ?
C27 C28 1.3900 . ?
C27 C29 1.3900 . ?
C28 C59 1.3900 . ?
C59 C57 1.3900 . ?
C57 C58 1.3900 . ?
C57 C56 1.496(7) 6_665 ?
C58 C29 1.3900 . ?
N33 C36 1.158(19) . ?
C36 C37 1.499(7) 5_664 ?
N63 C66 1.158(19) . ?
C66 C67 1.496(7) . ?
C37 C38 1.3900 . ?
C37 C39 1.3900 . ?
C37 C36 1.499(7) 6_545 ?
C38 C69 1.3900 . ?
C69 C67 1.3900 . ?
C67 C68 1.3900 . ?
C68 C39 1.3900 . ?
C11 O10 1.30(3) . ?
C11 C12 1.45(4) . ?
C14 O11 1.48(4) . ?
C14 C15 1.51(4) . ?
C21 O20 1.44(4) . ?
C21 C22 1.54(4) . ?
C24 O21 1.42(3) . ?
C24 C25 1.50(4) . ?
C31 O30 1.35(3) . ?
C31 C32 1.54(4) . ?
C34 C35 1.38(3) . ?
C34 O31 1.50(3) . ?
C41 O40 1.37(4) . ?
C41 C42 1.47(4) . ?
C44 C45 1.54(4) . ?
C44 O41 1.55(3) . ?
C51 O50 1.29(3) . ?
C51 C52 1.49(4) . ?
C54 O51B 1.47(5) . ?
C54 O51A 1.48(4) . ?
C54 C55B 1.53(5) . ?
C54 C55A 1.58(5) . ?
C61 C62 1.37(3) . ?
C61 O60 1.42(3) . ?
C64 O61 1.34(3) . ?
C64 C65 1.41(3) . ?
